data_1534017
loop_
_publ_author_name
'Peterson, R.C.'
'Roeder, P.L.'
'Zhang Yousheng'

_publ_section_title
;
 The atomic structure of siderotil, (Fe, Cu) S O4 * 5(H2 O)
;
_journal_name_full 'Canadian Mineralogist'
_journal_page_first 671
_journal_page_last 676
_journal_volume 41
_journal_year 2003
_chemical_formula_sum 'Cu0.27 Fe0.73 H10 O9 S'
_chemical_name_systematic '(Cu0.27 Fe0.73) (S O4) (H2 O)5'
_space_group_IT_number 2
_symmetry_space_group_name_Hall '-P 1'
_symmetry_space_group_name_H-M 'P -1'
_cell_angle_alpha 82.63
_cell_angle_beta 110.02
_cell_angle_gamma 105.19
_cell_formula_units_Z 2
_cell_length_a 6.292
_cell_length_b 10.632
_cell_length_c 6.072
_cell_volume 367.983
_citation_journal_id_ASTM CAMIA6
_cod_data_source_file Peterson_CAMIA6_2003_52.cif
_cod_data_source_block H10Cu0.27Fe0.73O9S1
_cod_original_cell_volume 367.9832
_cod_original_formula_sum 'H10 Cu0.27 Fe0.73 O9 S1'
_cod_database_code 1534017

loop_
_symmetry_equiv_pos_as_xyz
x,y,z
-x,-y,-z

loop_
_atom_site_label
_atom_site_type_symbol
_atom_site_fract_x
_atom_site_fract_y
_atom_site_fract_z
_atom_site_occupancy
_atom_site_U_iso_or_equiv
O2 O-2 0.2628 0.3269 0.829 1 0.0
O4 O-2 0.0581 0.2988 0.4177 1 0.0
O8 O-2 0.7603 0.4061 0.0277 1 0.0
O7 O-2 0.4765 0.404 0.3171 1 0.0
Cu1 Cu+2 0 0 0 0.54 0.0
O1 O-2 0.9256 0.1519 0.705 1 0.0
O6 O-2 0.3097 0.1173 0.1807 1 0.0
Fe2 Fe+2 0.5 0.5 0 1 0.0
O3 O-2 0.8838 0.3748 0.6554 1 0.0
O9 O-2 0.4476 0.1302 0.6631 1 0.0
Fe1 Fe+2 0 0 0 0.46 0.0
O5 O-2 0.8283 0.075 0.1585 1 0.0
S1 S+6 0.0301 0.2886 0.6519 1 0.0
